data_4313823
loop_
_publ_author_name
'Jung Ho Son'
'Young-Uk Kwon'
'Oc Hee Han'

_publ_section_title
;
 New Ionic Crystals of Oppositely Charged Cluster Ions and Their
 Characterization
;
_journal_name_full 'Inorganic Chemistry'
_journal_page_first 4153
_journal_page_last 4159
_journal_paper_doi 10.1021/ic0340377
_journal_volume 42
_journal_year 2003
_chemical_formula_moiety '[Al13O4(OH)24(H2O)12][H2W12O40](OH).22H2O'
_chemical_formula_sum 'Al13 O103.08 W12'
_chemical_formula_weight 4206.30
_chemical_name_common d-Al13-W12
_space_group_IT_number 62
_symmetry_cell_setting orthorhombic
_symmetry_space_group_name_Hall '-P 2ac 2n'
_symmetry_space_group_name_H-M 'P n m a'
_atom_sites_solution_hydrogens geom
_atom_sites_solution_primary direct
_atom_sites_solution_secondary difmap
_audit_creation_method SHELXL-97
_cell_angle_alpha 90.00
_cell_angle_beta 90.00
_cell_angle_gamma 90.00
_cell_formula_units_Z 4
_cell_length_a 28.107(5)
_cell_length_b 13.878(2)
_cell_length_c 25.137(4)
_cell_measurement_temperature 293(2)
_cell_volume 9805(3)
_computing_cell_refinement 'SMART (Bruker AXS, Inc., 1998)'
_computing_data_collection 'SMART (Bruker AXS, Inc., 1998)'
_computing_data_reduction 'SAINT (Bruker AXS, Inc., 1998)'
_computing_structure_refinement 'SHELXL-97 (Sheldrick, 1997)'
_computing_structure_solution 'SHELXS-97 (Sheldrick, 1990)'
_diffrn_ambient_temperature 293(2)
_diffrn_measured_fraction_theta_full 0.972
_diffrn_measured_fraction_theta_max 0.972
_diffrn_measurement_device_type 'Siemens 1K CCD'
_diffrn_measurement_method 'Omega scan'
_diffrn_radiation_monochromator graphite
_diffrn_radiation_source 'fine-focus sealed tube'
_diffrn_radiation_type MoK\a
_diffrn_radiation_wavelength 0.71073
_diffrn_reflns_av_R_equivalents 0.1027
_diffrn_reflns_av_sigmaI/netI 0.0680
_diffrn_reflns_limit_h_max 37
_diffrn_reflns_limit_h_min -28
_diffrn_reflns_limit_k_max 17
_diffrn_reflns_limit_k_min -18
_diffrn_reflns_limit_l_max 32
_diffrn_reflns_limit_l_min -33
_diffrn_reflns_number 59735
_diffrn_reflns_theta_full 28.38
_diffrn_reflns_theta_max 28.38
_diffrn_reflns_theta_min 1.09
_exptl_absorpt_coefficient_mu 14.259
_exptl_absorpt_correction_type semi-empirical
_exptl_absorpt_process_details 'SADABS (Sheldrick, G. M. 1996)'
_exptl_crystal_colour Colorless
_exptl_crystal_density_diffrn 2.849
_exptl_crystal_density_method 'not measured'
_exptl_crystal_description Rod
_exptl_crystal_F_000 7527
_exptl_crystal_size_max 0.73
_exptl_crystal_size_mid 0.20
_exptl_crystal_size_min 0.18
_refine_diff_density_max 4.940
_refine_diff_density_min -2.612
_refine_diff_density_rms 0.383
_refine_ls_extinction_coef 0.000064(8)
_refine_ls_extinction_expression Fc^*^=kFc[1+0.001xFc^2^\l^3^/sin(2\q)]^-1/4^
_refine_ls_extinction_method SHELXL
_refine_ls_goodness_of_fit_ref 1.090
_refine_ls_hydrogen_treatment mixed
_refine_ls_matrix_type full
_refine_ls_number_parameters 665
_refine_ls_number_reflns 12450
_refine_ls_number_restraints 0
_refine_ls_restrained_S_all 1.090
_refine_ls_R_factor_all 0.0983
_refine_ls_R_factor_gt 0.0596
_refine_ls_shift/su_max 2.479
_refine_ls_shift/su_mean 0.011
_refine_ls_structure_factor_coef Fsqd
_refine_ls_weighting_details 'calc w=1/[\s^2^(Fo^2^)+(0.0644P)^2^+163.4066P] where P=(Fo^2^+2Fc^2^)/3'
_refine_ls_weighting_scheme calc
_refine_ls_wR_factor_gt 0.1357
_refine_ls_wR_factor_ref 0.1569
_reflns_number_gt 8628
_reflns_number_total 12450
_reflns_threshold_expression >2sigma(I)
_cod_data_source_file ic0340377si20030115_032525_1.cif
_cod_data_source_block 1
_cod_depositor_comments
;
The following automatic conversions were performed:

'_symmetry_cell_setting' value 'Orthorhombic' changed to
'orthorhombic' according to the built-in table from CIF Core
dictionary named 'cif_core.dic' version 2.4.1 from 2010-06-29.

Automatic conversion script
Id: cif_fix_values 1646 2011-03-28 12:23:43Z adriana 

The following automatic conversions were performed:

data name '_atom_site_symetry_multiplicity' was replaced with
'_atom_site_symmetry_multiplicity' as specified in the replacement
file 'data/replacement-values/replacement_tags.lst'.

Automatic conversion script
Id: cif_correct_tags 9268 2022-04-12 08:56:07Z antanas 
;
_cod_database_code 4313823

loop_
_symmetry_equiv_pos_as_xyz
'x, y, z'
'-x+1/2, -y, z+1/2'
'-x, y+1/2, -z'
'x+1/2, -y+1/2, -z+1/2'
'-x, -y, -z'
'x-1/2, y, -z-1/2'
'x, -y-1/2, z'
'-x-1/2, y-1/2, z-1/2'

loop_
_atom_site_label
_atom_site_type_symbol
_atom_site_fract_x
_atom_site_fract_y
_atom_site_fract_z
_atom_site_U_iso_or_equiv
_atom_site_adp_type
_atom_site_occupancy
_atom_site_symmetry_multiplicity
_atom_site_calc_flag
_atom_site_refinement_flags
_atom_site_disorder_assembly
_atom_site_disorder_group
W1 W 0.38570(3) 0.2500 0.21068(3) 0.03139(18) Uani 1 2 d S . .
W2 W 0.29184(2) 0.11708(4) 0.28150(2) 0.03568(15) Uani 1 1 d . . .
W3 W 0.36116(2) 0.13400(4) 0.10221(2) 0.02792(13) Uani 1 1 d . . .
W4 W 0.26696(2) -0.00078(4) 0.17180(3) 0.04063(17) Uani 1 1 d . . .
W5 W 0.18273(2) 0.11792(3) 0.23337(2) 0.02781(13) Uani 1 1 d . . .
W6 W 0.23943(2) 0.13286(5) 0.04909(2) 0.03840(16) Uani 1 1 d . . .
W7 W 0.15524(3) 0.2500 0.11053(4) 0.0452(2) Uani 1 2 d S . .
O1 O 0.4376(6) 0.2500 0.2474(6) 0.047(4) Uani 1 2 d S . .
O2 O 0.3122(4) 0.0746(10) 0.3409(5) 0.058(3) Uani 1 1 d . . .
O3 O 0.3971(4) 0.0547(7) 0.0687(4) 0.041(3) Uani 1 1 d . . .
O4 O 0.2729(5) -0.1200(8) 0.1578(6) 0.067(4) Uani 1 1 d . . .
O5 O 0.1322(4) 0.0757(7) 0.2635(4) 0.037(2) Uani 1 1 d . . .
O6 O 0.2344(4) 0.0546(9) -0.0035(4) 0.057(3) Uani 1 1 d . . .
O7 O 0.0950(5) 0.2500 0.1007(7) 0.057(5) Uani 1 2 d S . .
O8 O 0.4063(3) 0.1513(7) 0.1596(4) 0.031(2) Uani 1 1 d . . .
O9 O 0.3494(3) 0.1552(7) 0.2468(4) 0.032(2) Uani 1 1 d . . .
O10 O 0.2936(4) -0.0020(7) 0.2425(4) 0.045(3) Uani 1 1 d . . .
O11 O 0.2260(3) 0.0955(7) 0.2938(4) 0.032(2) Uani 1 1 d . . .
O12 O 0.2829(5) 0.2500 0.2969(5) 0.031(3) Uani 1 2 d S . .
O13 O 0.3852(5) 0.2500 0.0666(6) 0.037(3) Uani 1 2 d S . .
O14 O 0.3262(3) 0.0459(6) 0.1454(4) 0.031(2) Uani 1 1 d . . .
O15 O 0.2050(4) -0.0037(6) 0.2049(4) 0.038(2) Uani 1 1 d . . .
O16 O 0.1808(4) 0.2500 0.2521(5) 0.028(3) Uani 1 2 d S . .
O17 O 0.3064(3) 0.1398(7) 0.0566(4) 0.032(2) Uani 1 1 d . . .
O18 O 0.2398(4) 0.0457(7) 0.1076(4) 0.039(2) Uani 1 1 d . . .
O19 O 0.1603(3) 0.1566(7) 0.1667(3) 0.029(2) Uani 1 1 d . . .
O20 O 0.2414(5) 0.2500 0.0073(5) 0.036(3) Uani 1 2 d S . .
O21 O 0.1716(4) 0.1527(9) 0.0603(4) 0.042(3) Uani 1 1 d . . .
O22 O 0.3326(4) 0.2500 0.1483(4) 0.021(2) Uani 1 2 d S . .
O23 O 0.2559(3) 0.1449(6) 0.2041(3) 0.0269(19) Uani 1 1 d . . .
O24 O 0.2350(5) 0.2500 0.1075(5) 0.029(3) Uani 1 2 d S . .
Al1 Al 1.01105(19) 0.2500 0.7313(2) 0.0236(11) Uani 1 2 d S . .
Al2 Al 0.92867(15) 0.1461(3) 0.76894(14) 0.0236(8) Uani 1 1 d . . .
Al3 Al 0.98001(14) 0.0530(3) 0.65574(15) 0.0235(8) Uani 1 1 d . . .
Al4 Al 0.8250(2) 0.2500 0.7251(2) 0.0241(11) Uani 1 2 d S . .
Al5 Al 0.97951(13) 0.1458(3) 0.55136(14) 0.0211(7) Uani 1 1 d . . .
Al6 Al 0.89501(14) 0.0391(3) 0.58782(15) 0.0239(8) Uani 1 1 d . . .
Al7 Al 0.81244(14) 0.1444(3) 0.62500(15) 0.0249(8) Uani 1 1 d . . .
Al8 Al 0.91789(18) 0.2500 0.65007(19) 0.0183(10) Uani 1 2 d S . .
O31 O 1.0768(5) 0.2500 0.7503(6) 0.036(3) Uani 1 2 d S . .
O32 O 0.9184(4) 0.0514(7) 0.8223(4) 0.035(2) Uani 1 1 d . . .
O33 O 1.0189(4) -0.0473(7) 0.6855(4) 0.038(2) Uani 1 1 d . . .
O34 O 0.7851(5) 0.2500 0.7867(5) 0.034(3) Uani 1 2 d S . .
O35 O 1.0175(3) 0.1245(6) 0.4873(3) 0.029(2) Uani 1 1 d . . .
O36 O 0.8640(4) -0.0700(7) 0.5555(4) 0.039(2) Uani 1 1 d . . .
O37 O 0.7623(4) 0.0593(8) 0.6036(4) 0.040(2) Uani 1 1 d . . .
O38 O 0.9946(3) 0.1559(7) 0.7835(4) 0.031(2) Uani 1 1 d . . .
O39 O 0.9208(5) 0.2500 0.8178(5) 0.025(3) Uani 1 2 d S . .
O40 O 1.0198(3) 0.1505(6) 0.6830(3) 0.0259(19) Uani 1 1 d . . .
O41 O 0.9432(3) 0.0534(6) 0.7181(3) 0.0267(19) Uani 1 1 d . . .
O42 O 0.8633(3) 0.1525(6) 0.7532(3) 0.0243(18) Uani 1 1 d . . .
O43 O 1.0166(4) 0.2500 0.5733(5) 0.025(3) Uani 1 2 d S . .
O44 O 1.0138(3) 0.0571(6) 0.5902(3) 0.0248(18) Uani 1 1 d . . .
O45 O 0.9377(3) -0.0366(6) 0.6252(3) 0.029(2) Uani 1 1 d . . .
O46 O 0.8518(3) 0.0447(6) 0.6427(3) 0.028(2) Uani 1 1 d . . .
O47 O 0.7858(3) 0.1548(6) 0.6930(3) 0.0269(19) Uani 1 1 d . . .
O48 O 0.9492(4) 0.2500 0.5195(4) 0.020(2) Uani 1 2 d S . .
O49 O 0.9357(3) 0.0519(6) 0.5299(3) 0.0242(18) Uani 1 1 d . . .
O50 O 0.8499(3) 0.1280(6) 0.5633(3) 0.0271(19) Uani 1 1 d . . .
O51 O 0.7800(5) 0.2500 0.5982(5) 0.034(3) Uani 1 2 d S . .
O52 O 0.9417(4) 0.2500 0.7173(4) 0.019(2) Uani 1 2 d S . .
O53 O 0.9394(3) 0.1438(5) 0.6171(3) 0.0199(17) Uani 1 1 d . . .
O54 O 0.8541(4) 0.2500 0.6551(4) 0.018(2) Uani 1 2 d S . .
OW1 O 0.9995(7) 0.2500 0.4045(6) 0.060(6) Uani 1.11(5) 2 d SP . .
OW2 O 0.9209(6) 0.7500 0.6583(7) 0.073(7) Uani 1.17(6) 2 d SP . .
OW4 O 0.0380(10) 0.2500 0.2415(11) 0.128(14) Uani 1.13(7) 2 d SP . .
OW5 O 0.1135(5) 0.1423(13) 0.6406(7) 0.082(8) Uani 0.93(4) 1 d P . .
OW6 O 0.8335(11) 0.2500 0.8782(10) 0.108(13) Uani 1.01(7) 2 d SP . .
OW7 O 0.0473(7) 0.9808(15) 0.7862(8) 0.113(9) Uani 1.00(5) 1 d . . .
OW8 O 0.3584(7) 0.0584(14) 0.5951(7) 0.099(9) Uani 0.94(4) 1 d P . .
OW9 O 0.1242(9) 0.0971(19) 0.7769(12) 0.164(15) Uani 1.00(6) 1 d . . .
OW10 O 0.0389(8) 0.1146(13) 0.1653(11) 0.119(13) Uani 0.83(5) 1 d P . .
OW11 O 0.7183(12) 0.1435(19) 1.0920(13) 0.061(13) Uani 0.41(4) 1 d P . .
OW12 O 0.6716(13) 0.191(2) 1.1263(12) 0.065(13) Uani 0.41(4) 1 d P . .
OW13 O 0.676(2) 0.165(5) 0.629(3) 0.66(10) Uani 1.00(8) 1 d . . .
OW14 O 0.167(4) 0.128(4) 0.5361(13) 0.22(7) Uani 0.38(6) 1 d P . .
OW16 O 0.676(8) 0.2500 0.770(6) 1.2(3) Uani 1.7(3) 2 d SP . .
OW17 O 0.438(6) 0.182(11) 0.364(3) 0.44(6) Uani 0.31(5) 1 d P . .
OW18 O 0.1100(11) 0.198(3) 0.5215(16) 0.11(2) Uani 0.50(5) 1 d P . .
OW19 O -0.0050(6) 0.2500 0.8596(6) 0.054(7) Uani 1.00(5) 2 d SP . .
OW20 O 0.7348(6) 0.2500 0.8311(6) 0.012(6) Uani 0.58(4) 2 d SP . .

loop_
_atom_site_aniso_label
_atom_site_aniso_U_11
_atom_site_aniso_U_22
_atom_site_aniso_U_33
_atom_site_aniso_U_23
_atom_site_aniso_U_13
_atom_site_aniso_U_12
W1 0.0241(4) 0.0426(4) 0.0274(4) 0.000 0.0023(3) 0.000
W2 0.0396(3) 0.0387(3) 0.0288(3) 0.0120(2) 0.0044(2) 0.0023(2)
W3 0.0290(3) 0.0251(2) 0.0297(3) -0.0036(2) 0.0110(2) 0.0015(2)
W4 0.0477(4) 0.0265(3) 0.0476(4) 0.0004(2) 0.0216(3) -0.0007(2)
W5 0.0316(3) 0.0213(2) 0.0306(3) 0.0012(2) 0.0135(2) -0.0026(2)
W6 0.0392(4) 0.0499(4) 0.0260(3) -0.0097(2) 0.0058(2) -0.0060(3)
W7 0.0344(5) 0.0679(6) 0.0333(5) 0.000 0.0034(4) 0.000
O1 0.038(9) 0.066(10) 0.038(8) 0.000 -0.009(7) 0.000
O2 0.055(8) 0.081(9) 0.039(6) 0.025(6) 0.013(5) 0.014(7)
O3 0.044(6) 0.035(5) 0.043(6) -0.003(4) 0.025(5) 0.003(5)
O4 0.075(9) 0.028(6) 0.098(10) 0.004(6) 0.046(8) -0.002(6)
O5 0.035(6) 0.029(5) 0.048(6) 0.005(4) 0.005(5) -0.010(4)
O6 0.059(8) 0.074(8) 0.039(6) -0.029(6) 0.015(6) -0.018(6)
O7 0.021(8) 0.099(14) 0.050(10) 0.000 0.006(7) 0.000
O8 0.022(5) 0.034(5) 0.037(5) 0.005(4) 0.005(4) 0.012(4)
O9 0.029(5) 0.041(5) 0.027(5) 0.005(4) 0.002(4) -0.003(4)
O10 0.062(8) 0.029(5) 0.044(6) 0.009(4) 0.016(5) 0.007(5)
O11 0.037(6) 0.032(5) 0.027(5) 0.010(4) 0.003(4) -0.001(4)
O12 0.041(8) 0.036(7) 0.015(6) 0.000 0.004(5) 0.000
O13 0.038(8) 0.036(7) 0.036(8) 0.000 0.023(6) 0.000
O14 0.031(5) 0.028(4) 0.034(5) 0.006(4) 0.008(4) 0.002(4)
O15 0.040(6) 0.026(5) 0.047(6) -0.002(4) 0.033(5) -0.005(4)
O16 0.018(6) 0.033(7) 0.032(7) 0.000 0.011(5) 0.000
O17 0.037(6) 0.037(5) 0.022(5) -0.007(4) 0.009(4) -0.003(4)
O18 0.041(6) 0.037(5) 0.038(6) -0.006(4) 0.014(5) -0.011(4)
O19 0.032(5) 0.037(5) 0.020(4) -0.002(4) 0.009(4) -0.007(4)
O20 0.028(8) 0.069(10) 0.012(6) 0.000 0.008(5) 0.000
O21 0.029(6) 0.072(7) 0.026(5) -0.019(5) 0.004(4) -0.009(5)
O22 0.025(7) 0.023(6) 0.016(6) 0.000 0.008(5) 0.000
O23 0.037(5) 0.019(4) 0.024(5) -0.003(3) 0.008(4) -0.002(4)
O24 0.039(8) 0.030(6) 0.017(6) 0.000 0.012(5) 0.000
Al1 0.022(3) 0.028(3) 0.020(3) 0.000 -0.002(2) 0.000
Al2 0.032(2) 0.0234(17) 0.0154(17) 0.0030(14) 0.0013(15) 0.0015(15)
Al3 0.031(2) 0.0197(16) 0.0201(18) 0.0000(14) 0.0040(15) 0.0018(14)
Al4 0.024(3) 0.027(3) 0.022(3) 0.000 0.005(2) 0.000
Al5 0.025(2) 0.0205(16) 0.0173(17) 0.0001(13) 0.0041(14) -0.0005(14)
Al6 0.029(2) 0.0221(17) 0.0209(18) -0.0022(14) 0.0055(15) -0.0023(15)
Al7 0.023(2) 0.0306(19) 0.0213(19) -0.0026(15) 0.0030(15) -0.0009(15)
Al8 0.021(3) 0.019(2) 0.014(2) 0.000 0.0030(19) 0.000
O31 0.022(7) 0.050(8) 0.037(8) 0.000 -0.005(6) 0.000
O32 0.046(6) 0.030(5) 0.029(5) 0.008(4) 0.006(4) 0.003(4)
O33 0.037(6) 0.031(5) 0.045(6) 0.007(4) 0.003(5) 0.016(4)
O34 0.039(8) 0.033(7) 0.030(7) 0.000 0.014(6) 0.000
O35 0.034(5) 0.027(5) 0.025(5) -0.004(4) 0.013(4) 0.004(4)
O36 0.043(6) 0.033(5) 0.042(6) -0.007(4) 0.007(5) -0.013(4)
O37 0.036(6) 0.048(6) 0.034(5) -0.004(5) 0.000(4) -0.018(5)
O38 0.035(6) 0.033(5) 0.025(5) 0.003(4) 0.001(4) -0.002(4)
O39 0.032(7) 0.027(6) 0.016(6) 0.000 0.004(5) 0.000
O40 0.027(5) 0.032(5) 0.020(4) 0.003(4) 0.001(4) -0.003(4)
O41 0.035(5) 0.021(4) 0.024(4) 0.001(3) 0.010(4) 0.001(4)
O42 0.028(5) 0.021(4) 0.024(4) 0.003(3) 0.000(4) 0.001(3)
O43 0.028(7) 0.021(6) 0.026(6) 0.000 0.008(5) 0.000
O44 0.026(5) 0.024(4) 0.025(4) -0.001(3) 0.009(4) 0.007(3)
O45 0.041(6) 0.018(4) 0.027(5) 0.000(3) 0.007(4) 0.003(4)
O46 0.031(5) 0.029(4) 0.025(5) -0.001(4) 0.010(4) 0.002(4)
O47 0.028(5) 0.030(4) 0.023(4) -0.006(4) 0.006(4) -0.003(4)
O48 0.029(7) 0.015(5) 0.016(6) 0.000 0.002(5) 0.000
O49 0.029(5) 0.026(4) 0.018(4) -0.001(3) 0.006(3) -0.002(4)
O50 0.028(5) 0.036(5) 0.017(4) -0.002(4) 0.007(3) -0.001(4)
O51 0.029(8) 0.039(7) 0.034(8) 0.000 -0.003(6) 0.000
O52 0.016(6) 0.019(5) 0.023(6) 0.000 0.001(5) 0.000
O53 0.029(5) 0.015(4) 0.016(4) -0.001(3) 0.004(3) 0.000(3)
O54 0.024(6) 0.017(5) 0.012(5) 0.000 0.006(4) 0.000
OW1 0.092(14) 0.040(9) 0.047(10) 0.000 -0.031(9) 0.000
OW2 0.068(13) 0.058(11) 0.092(15) 0.000 0.017(10) 0.000
OW4 0.10(2) 0.16(3) 0.12(2) 0.000 -0.004(17) 0.000
OW5 0.042(10) 0.103(14) 0.102(15) -0.019(11) 0.005(8) 0.024(8)
OW6 0.13(3) 0.11(2) 0.082(19) 0.000 -0.016(16) 0.000
OW7 0.123(18) 0.110(16) 0.107(16) -0.013(12) -0.004(12) 0.026(13)
OW8 0.108(16) 0.109(15) 0.079(13) -0.002(11) -0.045(11) -0.038(12)
OW9 0.13(2) 0.16(2) 0.21(3) 0.03(2) 0.011(19) 0.073(18)
OW10 0.108(19) 0.057(12) 0.19(3) 0.053(14) 0.043(17) 0.045(11)
OW11 0.08(3) 0.039(16) 0.06(2) -0.004(14) -0.043(18) -0.024(15)
OW12 0.09(3) 0.06(2) 0.043(19) -0.007(14) -0.041(18) 0.003(17)
OW13 0.46(9) 0.69(13) 0.83(15) 0.60(12) 0.49(10) 0.43(9)
OW14 0.55(19) 0.09(4) 0.008(17) 0.010(19) -0.05(4) -0.15(7)
OW16 2.0(5) 0.6(2) 1.1(4) 0.000 -1.0(4) 0.000
OW17 0.67(18) 0.59(16) 0.05(5) -0.02(7) 0.09(8) -0.503
OW18 0.05(2) 0.16(4) 0.11(3) -0.10(3) 0.013(17) -0.011(19)
OW19 0.069(13) 0.070(12) 0.022(8) 0.000 -0.032(8) 0.000
OW20 0.000(9) 0.028(10) 0.007(9) 0.000 0.033(7) 0.000

loop_
_atom_type_symbol
_atom_type_description
_atom_type_scat_dispersion_real
_atom_type_scat_dispersion_imag
_atom_type_scat_source
O O 0.0106 0.0060 'International Tables Vol C Tables 4.2.6.8 and 6.1.1.4'
Al Al 0.0645 0.0514 'International Tables Vol C Tables 4.2.6.8 and 6.1.1.4'
W W -0.8490 6.8722 'International Tables Vol C Tables 4.2.6.8 and 6.1.1.4'

loop_
_geom_angle_atom_site_label_1
_geom_angle_atom_site_label_2
_geom_angle_atom_site_label_3
_geom_angle
_geom_angle_site_symmetry_1
_geom_angle_site_symmetry_3
_geom_angle_publ_flag
O1 W1 O9 101.4(5) . . ?
O1 W1 O9 101.4(5) . 7_565 ?
O9 W1 O9 87.9(6) . 7_565 ?
O1 W1 O8 95.8(5) . 7_565 ?
O9 W1 O8 162.8(4) . 7_565 ?
O9 W1 O8 89.3(4) 7_565 7_565 ?
O1 W1 O8 95.8(5) . . ?
O9 W1 O8 89.3(4) . . ?
O9 W1 O8 162.8(4) 7_565 . ?
O8 W1 O8 88.4(5) 7_565 . ?
O1 W1 O22 165.9(6) . . ?
O9 W1 O22 88.7(4) . . ?
O9 W1 O22 88.7(4) 7_565 . ?
O8 W1 O22 74.3(3) 7_565 . ?
O8 W1 O22 74.3(3) . . ?
O2 W2 O11 97.4(5) . . ?
O2 W2 O12 101.6(6) . . ?
O11 W2 O12 89.5(5) . . ?
O2 W2 O9 102.2(5) . . ?
O11 W2 O9 160.4(4) . . ?
O12 W2 O9 86.3(5) . . ?
O2 W2 O10 98.1(6) . . ?
O11 W2 O10 88.5(5) . . ?
O12 W2 O10 160.3(5) . . ?
O9 W2 O10 89.0(4) . . ?
O2 W2 O23 168.0(5) . . ?
O11 W2 O23 74.2(4) . . ?
O12 W2 O23 87.1(4) . . ?
O9 W2 O23 86.4(4) . . ?
O10 W2 O23 73.4(4) . . ?
O3 W3 O14 99.9(4) . . ?
O3 W3 O17 101.9(5) . . ?
O14 W3 O17 87.3(4) . . ?
O3 W3 O8 93.4(5) . . ?
O14 W3 O8 89.6(4) . . ?
O17 W3 O8 164.7(4) . . ?
O3 W3 O13 95.7(4) . . ?
O14 W3 O13 164.3(4) . . ?
O17 W3 O13 88.2(5) . . ?
O8 W3 O13 90.7(5) . . ?
O3 W3 O22 165.9(5) . . ?
O14 W3 O22 88.9(3) . . ?
O17 W3 O22 89.4(4) . . ?
O8 W3 O22 75.5(4) . . ?
O13 W3 O22 76.0(4) . . ?
O3 W3 W3 129.9(3) . 7_565 ?
O14 W3 W3 129.9(3) . 7_565 ?
O17 W3 W3 87.6(3) . 7_565 ?
O8 W3 W3 82.9(3) . 7_565 ?
O13 W3 W3 34.8(3) . 7_565 ?
O22 W3 W3 41.2(2) . 7_565 ?
O4 W4 O18 101.2(6) . . ?
O4 W4 O14 100.0(5) . . ?
O18 W4 O14 86.5(4) . . ?
O4 W4 O10 98.3(6) . . ?
O18 W4 O10 160.5(4) . . ?
O14 W4 O10 89.2(4) . . ?
O4 W4 O15 99.1(5) . . ?
O18 W4 O15 90.6(4) . . ?
O14 W4 O15 161.0(4) . . ?
O10 W4 O15 87.3(5) . . ?
O4 W4 O23 169.9(5) . . ?
O18 W4 O23 86.8(4) . . ?
O14 W4 O23 86.6(4) . . ?
O10 W4 O23 73.9(4) . . ?
O15 W4 O23 74.5(4) . . ?
O5 W5 O19 102.5(4) . . ?
O5 W5 O16 101.4(5) . . ?
O19 W5 O16 86.3(5) . . ?
O5 W5 O15 97.7(4) . . ?
O19 W5 O15 91.6(4) . . ?
O16 W5 O15 160.8(4) . . ?
O5 W5 O11 96.7(4) . . ?
O19 W5 O11 160.8(4) . . ?
O16 W5 O11 88.8(5) . . ?
O15 W5 O11 87.0(4) . . ?
O5 W5 O23 166.9(4) . . ?
O19 W5 O23 88.0(4) . . ?
O16 W5 O23 86.9(4) . . ?
O15 W5 O23 74.0(3) . . ?
O11 W5 O23 73.1(4) . . ?
O6 W6 O17 101.0(5) . . ?
O6 W6 O18 101.1(5) . . ?
O17 W6 O18 87.1(4) . . ?
O6 W6 O20 96.6(5) . . ?
O17 W6 O20 89.0(5) . . ?
O18 W6 O20 162.2(4) . . ?
O6 W6 O21 96.9(5) . . ?
O17 W6 O21 162.1(4) . . ?
O18 W6 O21 89.1(5) . . ?
O20 W6 O21 89.3(5) . . ?
O6 W6 O24 168.4(6) . . ?
O17 W6 O24 87.2(4) . . ?
O18 W6 O24 87.4(4) . . ?
O20 W6 O24 75.1(4) . . ?
O21 W6 O24 75.1(5) . . ?
O7 W7 O21 98.2(5) . 7_565 ?
O7 W7 O21 98.2(5) . . ?
O21 W7 O21 90.2(7) 7_565 . ?
O7 W7 O19 100.4(5) . . ?
O21 W7 O19 161.2(4) 7_565 . ?
O21 W7 O19 89.5(4) . . ?
O7 W7 O19 100.4(5) . 7_565 ?
O21 W7 O19 89.5(4) 7_565 7_565 ?
O21 W7 O19 161.2(4) . 7_565 ?
O19 W7 O19 84.9(5) . 7_565 ?
O7 W7 O24 169.7(6) . . ?
O21 W7 O24 74.7(4) 7_565 . ?
O21 W7 O24 74.7(4) . . ?
O19 W7 O24 87.1(4) . . ?
O19 W7 O24 87.1(4) 7_565 . ?
W3 O8 W1 112.4(4) . . ?
W1 O9 W2 149.9(6) . . ?
W2 O10 W4 116.9(5) . . ?
W2 O11 W5 116.8(4) . . ?
W2 O12 W2 151.9(7) 7_565 . ?
W3 O13 W3 110.3(6) . 7_565 ?
W4 O14 W3 150.0(5) . . ?
W4 O15 W5 115.7(4) . . ?
W5 O16 W5 150.9(8) 7_565 . ?
W6 O17 W3 148.6(5) . . ?
W4 O18 W6 151.0(6) . . ?
W5 O19 W7 151.3(5) . . ?
W6 O20 W6 114.1(6) . 7_565 ?
W7 O21 W6 115.7(5) . . ?
W3 O22 W3 97.6(4) 7_565 . ?
W3 O22 W1 97.6(4) 7_565 . ?
W3 O22 W1 97.6(4) . . ?
W4 O23 W5 95.6(3) . . ?
W4 O23 W2 95.7(3) . . ?
W5 O23 W2 95.8(3) . . ?
W6 O24 W6 95.6(5) 7_565 . ?
W6 O24 W7 94.5(4) 7_565 . ?
W6 O24 W7 94.5(4) . . ?
O40 Al1 O40 96.2(6) 7_565 . ?
O40 Al1 O38 172.6(5) 7_565 . ?
O40 Al1 O38 88.4(4) . . ?
O40 Al1 O38 88.4(4) 7_565 7_565 ?
O40 Al1 O38 172.6(5) . 7_565 ?
O38 Al1 O38 86.4(6) . 7_565 ?
O40 Al1 O31 92.0(4) 7_565 . ?
O40 Al1 O31 92.0(4) . . ?
O38 Al1 O31 93.6(5) . . ?
O38 Al1 O31 93.6(5) 7_565 . ?
O40 Al1 O52 90.8(4) 7_565 . ?
O40 Al1 O52 90.8(4) . . ?
O38 Al1 O52 83.3(4) . . ?
O38 Al1 O52 83.3(4) 7_565 . ?
O31 Al1 O52 175.7(6) . . ?
O40 Al1 Al2 133.8(4) 7_565 . ?
O40 Al1 Al2 87.1(3) . . ?
O38 Al1 Al2 40.4(3) . . ?
O38 Al1 Al2 85.6(4) 7_565 . ?
O31 Al1 Al2 134.0(4) . . ?
O52 Al1 Al2 43.0(3) . . ?
O40 Al1 Al2 87.1(3) 7_565 7_565 ?
O40 Al1 Al2 133.8(4) . 7_565 ?
O38 Al1 Al2 85.6(4) . 7_565 ?
O38 Al1 Al2 40.4(3) 7_565 7_565 ?
O31 Al1 Al2 134.0(4) . 7_565 ?
O52 Al1 Al2 43.0(3) . 7_565 ?
Al2 Al1 Al2 59.95(18) . 7_565 ?
O41 Al2 O42 95.9(4) . . ?
O41 Al2 O38 88.2(4) . . ?
O42 Al2 O38 173.0(4) . . ?
O41 Al2 O32 92.3(4) . . ?
O42 Al2 O32 91.9(4) . . ?
O38 Al2 O32 93.6(4) . . ?
O41 Al2 O39 172.6(5) . . ?
O42 Al2 O39 89.2(5) . . ?
O38 Al2 O39 86.3(5) . . ?
O32 Al2 O39 92.9(4) . . ?
O41 Al2 O52 90.8(4) . . ?
O42 Al2 O52 90.5(4) . . ?
O38 Al2 O52 83.8(5) . . ?
O32 Al2 O52 175.9(5) . . ?
O39 Al2 O52 83.8(4) . . ?
O41 Al2 Al2 133.8(3) . 7_565 ?
O42 Al2 Al2 87.3(3) . 7_565 ?
O38 Al2 Al2 85.9(3) . 7_565 ?
O32 Al2 Al2 133.7(3) . 7_565 ?
O39 Al2 Al2 40.8(3) . 7_565 ?
O52 Al2 Al2 43.0(3) . 7_565 ?
O41 Al2 Al1 86.8(3) . . ?
O42 Al2 Al1 133.7(3) . . ?
O38 Al2 Al1 40.7(3) . . ?
O32 Al2 Al1 134.3(4) . . ?
O39 Al2 Al1 85.8(4) . . ?
O52 Al2 Al1 43.2(3) . . ?
Al2 Al2 Al1 60.03(9) 7_565 . ?
O41 Al3 O45 89.7(4) . . ?
O41 Al3 O40 91.2(4) . . ?
O45 Al3 O40 175.3(4) . . ?
O41 Al3 O44 176.1(4) . . ?
O45 Al3 O44 89.0(4) . . ?
O40 Al3 O44 89.8(4) . . ?
O41 Al3 O33 89.5(4) . . ?
O45 Al3 O33 92.3(4) . . ?
O40 Al3 O33 92.3(4) . . ?
O44 Al3 O33 94.3(4) . . ?
O41 Al3 O53 95.2(4) . . ?
O45 Al3 O53 81.6(4) . . ?
O40 Al3 O53 93.7(4) . . ?
O44 Al3 O53 80.9(4) . . ?
O33 Al3 O53 172.3(4) . . ?
O41 Al3 Al5 138.2(3) . . ?
O45 Al3 Al5 85.5(3) . . ?
O40 Al3 Al5 90.7(3) . . ?
O44 Al3 Al5 38.0(3) . . ?
O33 Al3 Al5 132.2(3) . . ?
O53 Al3 Al5 43.0(3) . . ?
O41 Al3 Al6 92.1(3) . . ?
O45 Al3 Al6 37.6(3) . . ?
O40 Al3 Al6 137.7(3) . . ?
O44 Al3 Al6 84.5(3) . . ?
O33 Al3 Al6 129.9(4) . . ?
O53 Al3 Al6 44.0(3) . . ?
Al5 Al3 Al6 60.27(13) . . ?
O42 Al4 O42 92.8(6) 7_565 . ?
O42 Al4 O47 176.9(5) 7_565 . ?
O42 Al4 O47 89.5(4) . . ?
O42 Al4 O47 89.5(4) 7_565 7_565 ?
O42 Al4 O47 176.9(5) . 7_565 ?
O47 Al4 O47 88.1(6) . 7_565 ?
O42 Al4 O34 91.8(5) 7_565 . ?
O42 Al4 O34 91.8(5) . . ?
O47 Al4 O34 90.2(5) . . ?
O47 Al4 O34 90.2(5) 7_565 . ?
O42 Al4 O54 95.8(4) 7_565 . ?
O42 Al4 O54 95.8(4) . . ?
O47 Al4 O54 81.9(4) . . ?
O47 Al4 O54 81.9(4) 7_565 . ?
O34 Al4 O54 168.9(7) . . ?
O42 Al4 Al7 91.8(3) 7_565 7_565 ?
O42 Al4 Al7 139.1(4) . 7_565 ?
O47 Al4 Al7 85.0(3) . 7_565 ?
O47 Al4 Al7 38.6(3) 7_565 7_565 ?
O34 Al4 Al7 128.6(4) . 7_565 ?
O54 Al4 Al7 43.3(3) . 7_565 ?
O42 Al4 Al7 139.1(4) 7_565 . ?
O42 Al4 Al7 91.8(3) . . ?
O47 Al4 Al7 38.6(3) . . ?
O47 Al4 Al7 85.0(3) 7_565 . ?
O34 Al4 Al7 128.6(4) . . ?
O54 Al4 Al7 43.3(3) . . ?
Al7 Al4 Al7 59.97(19) 7_565 . ?
O44 Al5 O48 170.7(4) . . ?
O44 Al5 O43 94.0(4) . . ?
O48 Al5 O43 77.3(4) . . ?
O44 Al5 O49 91.8(4) . . ?
O48 Al5 O49 96.6(4) . . ?
O43 Al5 O49 172.7(5) . . ?
O44 Al5 O35 92.8(4) . . ?
O48 Al5 O35 90.8(5) . . ?
O43 Al5 O35 93.2(5) . . ?
O49 Al5 O35 90.9(4) . . ?
O44 Al5 O53 81.2(4) . . ?
O48 Al5 O53 96.2(4) . . ?
O43 Al5 O53 94.7(5) . . ?
O49 Al5 O53 81.8(4) . . ?
O35 Al5 O53 170.4(4) . . ?
O44 Al5 Al5 131.9(3) . 7_565 ?
O48 Al5 Al5 39.0(3) . 7_565 ?
O43 Al5 Al5 39.2(3) . 7_565 ?
O49 Al5 Al5 134.1(3) . 7_565 ?
O35 Al5 Al5 98.7(3) . 7_565 ?
O53 Al5 Al5 90.8(2) . 7_565 ?
O44 Al5 Al3 39.4(3) . . ?
O48 Al5 Al3 137.0(4) . . ?
O43 Al5 Al3 94.2(4) . . ?
O49 Al5 Al3 87.4(3) . . ?
O35 Al5 Al3 132.0(3) . . ?
O53 Al5 Al3 41.9(3) . . ?
Al5 Al5 Al3 116.16(10) 7_565 . ?
O44 Al5 Al6 85.5(3) . . ?
O48 Al5 Al6 98.9(4) . . ?
O43 Al5 Al6 138.4(4) . . ?
O49 Al5 Al6 37.8(3) . . ?
O35 Al5 Al6 128.4(3) . . ?
O53 Al5 Al6 44.0(2) . . ?
Al5 Al5 Al6 120.18(10) 7_565 . ?
Al3 Al5 Al6 60.20(13) . . ?
O46 Al6 O45 94.1(4) . . ?
O46 Al6 O49 171.5(4) . . ?
O45 Al6 O49 93.0(4) . . ?
O46 Al6 O50 76.8(4) . . ?
O45 Al6 O50 168.4(4) . . ?
O49 Al6 O50 95.5(4) . . ?
O46 Al6 O36 92.8(4) . . ?
O45 Al6 O36 93.5(5) . . ?
O49 Al6 O36 91.3(4) . . ?
O50 Al6 O36 94.1(5) . . ?
O46 Al6 O53 95.9(4) . . ?
O45 Al6 O53 80.0(4) . . ?
O49 Al6 O53 80.8(4) . . ?
O50 Al6 O53 93.7(4) . . ?
O36 Al6 O53 169.4(4) . . ?
O46 Al6 Al7 37.6(3) . . ?
O45 Al6 Al7 129.9(3) . . ?
O49 Al6 Al7 134.2(3) . . ?
O50 Al6 Al7 39.8(3) . . ?
O36 Al6 Al7 99.7(4) . . ?
O53 Al6 Al7 90.8(3) . . ?
O46 Al6 Al3 95.6(3) . . ?
O45 Al6 Al3 38.4(3) . . ?
O49 Al6 Al3 87.1(3) . . ?
O50 Al6 Al3 134.3(3) . . ?
O36 Al6 Al3 131.6(4) . . ?
O53 Al6 Al3 41.6(2) . . ?
Al7 Al6 Al3 115.49(16) . . ?
O46 Al6 Al5 138.2(3) . . ?
O45 Al6 Al5 85.5(3) . . ?
O49 Al6 Al5 38.1(3) . . ?
O50 Al6 Al5 96.5(3) . . ?
O36 Al6 Al5 129.0(3) . . ?
O53 Al6 Al5 42.7(2) . . ?
Al7 Al6 Al5 119.54(16) . . ?
Al3 Al6 Al5 59.54(13) . . ?
O46 Al7 O51 170.4(6) . . ?
O46 Al7 O47 94.5(4) . . ?
O51 Al7 O47 94.2(5) . . ?
O46 Al7 O50 76.8(4) . . ?
O51 Al7 O50 94.1(5) . . ?
O47 Al7 O50 169.3(5) . . ?
O46 Al7 O37 92.7(5) . . ?
O51 Al7 O37 91.4(5) . . ?
O47 Al7 O37 90.5(4) . . ?
O50 Al7 O37 96.0(4) . . ?
O46 Al7 O54 96.2(4) . . ?
O51 Al7 O54 81.2(4) . . ?
O47 Al7 O54 80.5(4) . . ?
O50 Al7 O54 94.1(4) . . ?
O37 Al7 O54 167.9(5) . . ?
O46 Al7 Al6 38.0(3) . . ?
O51 Al7 Al6 132.5(5) . . ?
O47 Al7 Al6 130.9(3) . . ?
O50 Al7 Al6 39.4(3) . . ?
O37 Al7 Al6 100.8(4) . . ?
O54 Al7 Al6 91.3(3) . . ?
O46 Al7 Al7 139.3(3) . 7_565 ?
O51 Al7 Al7 37.7(4) . 7_565 ?
O47 Al7 Al7 85.6(3) . 7_565 ?
O50 Al7 Al7 96.9(3) . 7_565 ?
O37 Al7 Al7 128.1(4) . 7_565 ?
O54 Al7 Al7 43.5(3) . 7_565 ?
Al6 Al7 Al7 120.27(10) . 7_565 ?
O46 Al7 Al4 95.5(3) . . ?
O51 Al7 Al4 88.6(4) . . ?
O47 Al7 Al4 39.4(3) . . ?
O50 Al7 Al4 134.2(3) . . ?
O37 Al7 Al4 129.6(4) . . ?
O54 Al7 Al4 41.2(3) . . ?
Al6 Al7 Al4 115.60(18) . . ?
Al7 Al7 Al4 60.01(9) 7_565 . ?
O53 Al8 O53 110.3(5) . 7_565 ?
O53 Al8 O54 111.6(4) . . ?
O53 Al8 O54 111.6(4) 7_565 . ?
O53 Al8 O52 107.8(4) . . ?
O53 Al8 O52 107.8(4) 7_565 . ?
O54 Al8 O52 107.6(5) . . ?
OW20 O34 Al4 164.3(11) . . ?
Al2 O38 Al1 98.8(5) . . ?
Al2 O39 Al2 98.3(6) 7_565 . ?
Al1 O40 Al3 133.9(5) . . ?
Al2 O41 Al3 134.2(5) . . ?
Al4 O42 Al2 132.6(5) . . ?
Al5 O43 Al5 101.6(7) . 7_565 ?
Al5 O44 Al3 102.6(4) . . ?
Al6 O45 Al3 104.0(4) . . ?
Al7 O46 Al6 104.4(5) . . ?
Al7 O47 Al4 102.0(5) . . ?
Al5 O48 Al5 102.1(6) 7_565 . ?
Al6 O49 Al5 104.2(4) . . ?
Al6 O50 Al7 100.7(4) . . ?
Al7 O51 Al7 104.6(7) . 7_565 ?
Al8 O52 Al2 122.9(4) . . ?
Al8 O52 Al2 122.9(4) . 7_565 ?
Al2 O52 Al2 93.9(5) . 7_565 ?
Al8 O52 Al1 121.8(6) . . ?
Al2 O52 Al1 93.8(4) . . ?
Al2 O52 Al1 93.8(4) 7_565 . ?
Al8 O53 Al3 119.7(5) . . ?
Al8 O53 Al5 124.0(4) . . ?
Al3 O53 Al5 95.2(4) . . ?
Al8 O53 Al6 122.9(5) . . ?
Al3 O53 Al6 94.4(3) . . ?
Al5 O53 Al6 93.2(3) . . ?
Al8 O54 Al4 118.9(6) . . ?
Al8 O54 Al7 123.5(4) . 7_565 ?
Al4 O54 Al7 95.5(4) . 7_565 ?
Al8 O54 Al7 123.5(4) . . ?
Al4 O54 Al7 95.5(4) . . ?
Al7 O54 Al7 92.9(5) 7_565 . ?
OW12 OW12 OW11 112.9(14) 7_565 . ?

loop_
_geom_bond_atom_site_label_1
_geom_bond_atom_site_label_2
_geom_bond_distance
_geom_bond_site_symmetry_2
_geom_bond_publ_flag
W1 O1 1.726(15) . ?
W1 O9 1.896(9) . ?
W1 O9 1.896(9) 7_565 ?
W1 O8 1.964(9) 7_565 ?
W1 O8 1.964(9) . ?
W1 O22 2.166(12) . ?
W2 O2 1.705(11) . ?
W2 O11 1.899(10) . ?
W2 O12 1.901(3) . ?
W2 O9 1.914(9) . ?
W2 O10 1.923(10) . ?
W2 O23 2.227(9) . ?
W3 O3 1.715(9) . ?
W3 O14 1.908(9) . ?
W3 O17 1.922(10) . ?
W3 O8 1.935(10) . ?
W3 O13 1.962(7) . ?
W3 O22 2.139(7) . ?
W3 W3 3.2197(11) 7_565 ?
W4 O4 1.699(11) . ?
W4 O18 1.898(11) . ?
W4 O14 1.905(9) . ?
W4 O10 1.928(11) . ?
W4 O15 1.930(9) . ?
W4 O23 2.201(8) . ?
W5 O5 1.712(9) . ?
W5 O19 1.869(9) . ?
W5 O16 1.894(3) . ?
W5 O15 1.937(9) . ?
W5 O11 1.972(9) . ?
W5 O23 2.216(9) . ?
W6 O6 1.716(10) . ?
W6 O17 1.893(10) . ?
W6 O18 1.905(10) . ?
W6 O20 1.937(7) . ?
W6 O21 1.945(10) . ?
W6 O24 2.194(8) . ?
W7 O7 1.711(15) . ?
W7 O21 1.906(10) 7_565 ?
W7 O21 1.906(10) . ?
W7 O19 1.922(9) . ?
W7 O19 1.922(9) 7_565 ?
W7 O24 2.244(14) . ?
O12 W2 1.901(3) 7_565 ?
O13 W3 1.962(7) 7_565 ?
O16 W5 1.894(3) 7_565 ?
O20 W6 1.937(7) 7_565 ?
O22 W3 2.139(7) 7_565 ?
O24 W6 2.194(8) 7_565 ?
Al1 O40 1.855(9) 7_565 ?
Al1 O40 1.855(9) . ?
Al1 O38 1.907(10) . ?
Al1 O38 1.907(10) 7_565 ?
Al1 O31 1.908(15) . ?
Al1 O52 1.981(13) . ?
Al1 Al2 2.887(6) . ?
Al1 Al2 2.887(6) 7_565 ?
Al2 O41 1.858(9) . ?
Al2 O42 1.881(10) . ?
Al2 O38 1.895(11) . ?
Al2 O32 1.900(9) . ?
Al2 O39 1.907(8) . ?
Al2 O52 1.974(9) . ?
Al2 Al2 2.885(7) 7_565 ?
Al3 O41 1.879(9) . ?
Al3 O45 1.884(10) . ?
Al3 O40 1.886(10) . ?
Al3 O44 1.901(9) . ?
Al3 O33 1.922(10) . ?
Al3 O53 1.959(9) . ?
Al3 Al5 2.923(5) . ?
Al3 Al6 2.943(6) . ?
Al4 O42 1.868(9) 7_565 ?
Al4 O42 1.868(9) . ?
Al4 O47 1.902(10) . ?
Al4 O47 1.902(10) 7_565 ?
Al4 O34 1.912(14) . ?
Al4 O54 1.940(12) . ?
Al4 Al7 2.933(6) 7_565 ?
Al4 Al7 2.933(6) . ?
Al5 O44 1.844(9) . ?
Al5 O48 1.860(8) . ?
Al5 O43 1.865(9) . ?
Al5 O49 1.873(9) . ?
Al5 O35 1.955(9) . ?
Al5 O53 2.001(9) . ?
Al5 Al5 2.892(7) 7_565 ?
Al5 Al6 2.945(5) . ?
Al6 O46 1.841(9) . ?
Al6 O45 1.851(10) . ?
Al6 O49 1.860(9) . ?
Al6 O50 1.873(10) . ?
Al6 O36 1.927(10) . ?
Al6 O53 2.050(9) . ?
Al6 Al7 2.897(5) . ?
Al7 O46 1.826(10) . ?
Al7 O51 1.853(9) . ?
Al7 O47 1.871(9) . ?
Al7 O50 1.888(9) . ?
Al7 O37 1.915(10) . ?
Al7 O54 2.022(9) . ?
Al7 Al7 2.932(8) 7_565 ?
Al8 O53 1.796(8) . ?
Al8 O53 1.796(8) 7_565 ?
Al8 O54 1.798(12) . ?
Al8 O52 1.819(12) . ?
O34 OW20 1.802(18) . ?
O39 Al2 1.907(8) 7_565 ?
O43 Al5 1.865(9) 7_565 ?
O48 Al5 1.860(8) 7_565 ?
O51 Al7 1.853(9) 7_565 ?
O52 Al2 1.974(8) 7_565 ?
O54 Al7 2.022(9) 7_565 ?
OW11 OW12 1.71(5) . ?
OW12 OW12 1.63(6) 7_565 ?
OW18 OW18 1.45(9) 7_565 ?
